data_4337986
loop_
_publ_author_name
'Kalita, Alok Ch'
'Murugavel, Ramaswamy'

_publ_section_title
;
 Fluoride Ion Sensing and Caging by a Preformed Molecular D4R Zinc
 Phosphate Heterocubane.
;
_journal_issue 7
_journal_name_full 'Inorganic chemistry'
_journal_page_first 3345
_journal_paper_doi 10.1021/ic500193n
_journal_volume 53
_journal_year 2014
_chemical_absolute_configuration unk
_chemical_formula_moiety 'C65 H97 F N2 O19 P4 S3 Zn4'
_chemical_formula_sum 'C65 H97 F N2 O19 P4 S3 Zn4'
_chemical_formula_weight 1710.99
_chemical_name_systematic
;
 ?
;
_space_group_IT_number 19
_symmetry_cell_setting orthorhombic
_symmetry_space_group_name_Hall 'P 2ac 2ab'
_symmetry_space_group_name_H-M 'P 21 21 21'
_atom_sites_solution_hydrogens geom
_atom_sites_solution_primary direct
_atom_sites_solution_secondary difmap
_audit_creation_method SHELXL-97
_cell_angle_alpha 90.00
_cell_angle_beta 90.00
_cell_angle_gamma 90.00
_cell_formula_units_Z 4
_cell_length_a 15.0299(4)
_cell_length_b 21.7036(7)
_cell_length_c 24.4704(6)
_cell_measurement_reflns_used 13969
_cell_measurement_temperature 150(2)
_cell_measurement_theta_max 32.8004
_cell_measurement_theta_min 3.3073
_cell_volume 7982.3(4)
_computing_cell_refinement
;
CrysAlisPro, Oxford Diffraction Ltd.,
Version 1.171.33.42 (release 29-05-2009 CrysAlis171 .NET)
(compiled May 29 2009,17:40:42)
;
_computing_data_collection
;
CrysAlisPro, Oxford Diffraction Ltd.,
Version 1.171.33.42 (release 29-05-2009 CrysAlis171 .NET)
(compiled May 29 2009,17:40:42)
;
_computing_data_reduction
;
CrysAlisPro, Oxford Diffraction Ltd.,
Version 1.171.33.42 (release 29-05-2009 CrysAlis171 .NET)
(compiled May 29 2009,17:40:42)
;
_computing_molecular_graphics 'Ortep-3 for Windows (Farrugia, 1997)'
_computing_publication_material 'WinGX publication routines (Farrugia, 1999)'
_computing_structure_refinement 'SHELXL-97 (Sheldrick, 1997)'
_computing_structure_solution 'SHELXS-86 (Sheldrick, 1986)'
_diffrn_ambient_temperature 150(2)
_diffrn_detector_area_resol_mean 15.9948
_diffrn_measured_fraction_theta_full 0.996
_diffrn_measured_fraction_theta_max 0.996
_diffrn_measurement_device_type 'Xcalibur, Sapphire3'
_diffrn_measurement_method 'omega(w)-q scan'
_diffrn_radiation_monochromator graphite
_diffrn_radiation_source 'fine-focus sealed tube'
_diffrn_radiation_type MoK\a
_diffrn_radiation_wavelength 0.71073
_diffrn_reflns_av_R_equivalents 0.0741
_diffrn_reflns_av_sigmaI/netI 0.1208
_diffrn_reflns_limit_h_max 17
_diffrn_reflns_limit_h_min -14
_diffrn_reflns_limit_k_max 22
_diffrn_reflns_limit_k_min -25
_diffrn_reflns_limit_l_max 29
_diffrn_reflns_limit_l_min -29
_diffrn_reflns_number 58068
_diffrn_reflns_theta_full 25.00
_diffrn_reflns_theta_max 25.00
_diffrn_reflns_theta_min 3.32
_exptl_absorpt_coefficient_mu 1.413
_exptl_absorpt_correction_T_max 0.6931
_exptl_absorpt_correction_T_min 0.6303
_exptl_absorpt_correction_type multi-scan
_exptl_absorpt_process_details
;
CrysAlisPro, Oxford Diffraction Ltd.,
Version 1.171.33.42 (release 29-05-2009 CrysAlis171 .NET)
(compiled May 29 2009,17:40:42)
Empirical absorption correction using spherical harmonics,
 implemented in SCALE3 ABSPACK scaling algorithm.
;
_exptl_crystal_colour colourless
_exptl_crystal_density_diffrn 1.424
_exptl_crystal_density_method 'not measured'
_exptl_crystal_description block
_exptl_crystal_F_000 3560
_exptl_crystal_size_max 0.36
_exptl_crystal_size_mid 0.33
_exptl_crystal_size_min 0.28
_refine_diff_density_max 0.558
_refine_diff_density_min -0.417
_refine_diff_density_rms 0.055
_refine_ls_abs_structure_details 'Flack H D (1983), Acta Cryst. A39, 876-881'
_refine_ls_abs_structure_Flack 0.006(9)
_refine_ls_extinction_method none
_refine_ls_goodness_of_fit_ref 0.822
_refine_ls_hydrogen_treatment mixed
_refine_ls_matrix_type full
_refine_ls_number_parameters 908
_refine_ls_number_reflns 14011
_refine_ls_number_restraints 1277
_refine_ls_restrained_S_all 0.847
_refine_ls_R_factor_all 0.0835
_refine_ls_R_factor_gt 0.0423
_refine_ls_shift/su_max 0.006
_refine_ls_shift/su_mean 0.000
_refine_ls_structure_factor_coef Fsqd
_refine_ls_weighting_details 'calc w=1/[\s^2^(Fo^2^)+(0.0369P)^2^+0.0000P] where P=(Fo^2^+2Fc^2^)/3'
_refine_ls_weighting_scheme calc
_refine_ls_wR_factor_gt 0.0789
_refine_ls_wR_factor_ref 0.0842
_reflns_number_gt 7955
_reflns_number_total 14011
_reflns_threshold_expression >2sigma(I)
_cod_data_source_file ic500193n_si_002.cif
_cod_data_source_block 3_shelxl
_cod_depositor_comments 'Adding full bibliography for 4337986--4337988.cif.'
_cod_original_sg_symbol_H-M 'P 212121'
_cod_database_code 4337986

loop_
_symmetry_equiv_pos_as_xyz
'x, y, z'
'-x+1/2, -y, z+1/2'
'x+1/2, -y+1/2, -z'
'-x, y+1/2, -z+1/2'

loop_
_atom_site_label
_atom_site_type_symbol
_atom_site_fract_x
_atom_site_fract_y
_atom_site_fract_z
_atom_site_U_iso_or_equiv
_atom_site_adp_type
_atom_site_occupancy
_atom_site_symmetry_multiplicity
_atom_site_calc_flag
_atom_site_refinement_flags
_atom_site_disorder_assembly
_atom_site_disorder_group
Zn1 Zn -0.12706(4) 0.86452(3) 0.87371(2) 0.04721(18) Uani 1 1 d U A .
Zn2 Zn -0.10868(4) 0.92757(3) 0.72877(3) 0.04612(18) Uani 1 1 d U A .
Zn3 Zn 0.06920(4) 0.97033(3) 0.82852(3) 0.04792(18) Uani 1 1 d U A .
Zn4 Zn 0.05329(4) 0.80634(3) 0.77528(3) 0.04935(18) Uani 1 1 d U A .
S1 S -0.27862(14) 0.97375(13) 0.65176(9) 0.1127(8) Uani 1 1 d U . .
S2 S 0.2080(7) 0.7358(5) 0.7306(5) 0.1156(11) Uani 0.232(3) 1 d PDU A 1
C62 C 0.204(3) 0.740(2) 0.6633(8) 0.173(4) Uani 0.232(3) 1 d PDU A 1
H62A H 0.1791 0.7800 0.6525 0.259 Uiso 0.232(3) 1 calc PR A 1
H62B H 0.1667 0.7069 0.6491 0.259 Uiso 0.232(3) 1 calc PR A 1
H62C H 0.2644 0.7361 0.6484 0.259 Uiso 0.232(3) 1 calc PR A 1
C63 C 0.254(3) 0.6634(12) 0.7365(16) 0.181(4) Uani 0.232(3) 1 d PDU A 1
H63A H 0.2555 0.6514 0.7751 0.272 Uiso 0.232(3) 1 calc PR A 1
H63B H 0.3147 0.6639 0.7219 0.272 Uiso 0.232(3) 1 calc PR A 1
H63C H 0.2180 0.6338 0.7159 0.272 Uiso 0.232(3) 1 calc PR A 1
S2A S 0.1542(2) 0.68503(15) 0.71930(13) 0.1156(11) Uani 0.768(3) 1 d PDU A 2
C62A C 0.2408(8) 0.7241(7) 0.6899(5) 0.173(4) Uani 0.768(3) 1 d PDU A 2
H62D H 0.2936 0.7206 0.7132 0.259 Uiso 0.768(3) 1 calc PR A 2
H62E H 0.2247 0.7676 0.6858 0.259 Uiso 0.768(3) 1 calc PR A 2
H62F H 0.2537 0.7064 0.6539 0.259 Uiso 0.768(3) 1 calc PR A 2
C63A C 0.0837(9) 0.7048(6) 0.6655(5) 0.181(4) Uani 0.768(3) 1 d PDU A 2
H63D H 0.0252 0.6859 0.6713 0.272 Uiso 0.768(3) 1 calc PR A 2
H63E H 0.1089 0.6900 0.6310 0.272 Uiso 0.768(3) 1 calc PR A 2
H63F H 0.0773 0.7497 0.6640 0.272 Uiso 0.768(3) 1 calc PR A 2
S3 S 0.24934(18) 1.03004(18) 0.8657(2) 0.224(2) Uani 1 1 d DU . .
C64 C 0.2978(8) 0.9761(7) 0.8832(9) 0.396(14) Uani 1 1 d DU . .
H64A H 0.2581 0.9491 0.9041 0.593 Uiso 1 1 calc R . .
H64B H 0.3479 0.9887 0.9062 0.593 Uiso 1 1 calc R . .
H64C H 0.3201 0.9539 0.8511 0.593 Uiso 1 1 calc R . .
C65 C 0.3073(7) 1.0808(5) 0.8336(6) 0.240(5) Uani 1 1 d DU . .
H65A H 0.2721 1.1184 0.8290 0.359 Uiso 1 1 calc R . .
H65B H 0.3240 1.0646 0.7976 0.359 Uiso 1 1 calc R . .
H65C H 0.3612 1.0901 0.8546 0.359 Uiso 1 1 calc R . .
P1 P 0.07338(10) 0.84962(7) 0.89517(6) 0.0464(4) Uani 1 1 d U B .
P2 P -0.15229(10) 0.79466(7) 0.76682(6) 0.0463(4) Uani 1 1 d U . .
P3 P -0.12830(10) 1.00270(7) 0.83261(6) 0.0470(4) Uani 1 1 d U . .
P4 P 0.09344(10) 0.92240(8) 0.70967(6) 0.0523(4) Uani 1 1 d U . .
O1 O -0.1778(2) 0.80322(18) 0.82666(14) 0.0570(10) Uani 1 1 d U . .
O2 O -0.1717(2) 0.85002(17) 0.73202(14) 0.0507(9) Uani 1 1 d U . .
O3 O -0.0602(2) 0.76805(15) 0.76075(14) 0.0540(10) Uani 1 1 d U . .
O4 O -0.2150(2) 0.73959(16) 0.74464(13) 0.0495(10) Uani 1 1 d U . .
O5 O -0.1530(2) 0.95126(17) 0.87034(15) 0.0620(11) Uani 1 1 d U . .
O6 O -0.1568(2) 0.99307(17) 0.77392(16) 0.0574(10) Uani 1 1 d U . .
O7 O -0.0326(2) 1.02242(18) 0.83675(15) 0.0593(11) Uani 1 1 d U . .
O8 O -0.1846(2) 1.06160(17) 0.85373(15) 0.0576(11) Uani 1 1 d U . .
O9 O -0.0221(2) 0.8419(2) 0.91323(14) 0.0648(11) Uani 1 1 d U . .
O10 O 0.1031(2) 0.91490(17) 0.88738(13) 0.0575(10) Uani 1 1 d U . .
O11 O 0.0972(2) 0.80756(18) 0.84858(14) 0.0638(11) Uani 1 1 d U . .
O12 O 0.1293(2) 0.82251(17) 0.94573(14) 0.0519(10) Uani 1 1 d U . .
O13 O 0.1073(2) 0.85460(17) 0.71718(14) 0.0566(10) Uani 1 1 d U . .
O14 O 0.1220(2) 0.96171(19) 0.75699(15) 0.0676(11) Uani 1 1 d U . .
O15 O 0.0018(2) 0.93923(18) 0.68864(14) 0.0601(11) Uani 1 1 d U . .
O16 O 0.1586(2) 0.94209(19) 0.66002(14) 0.0604(11) Uani 1 1 d U . .
O17 O -0.1824(2) 0.9602(2) 0.65830(16) 0.0701(12) Uani 1 1 d U . .
O18 O 0.1599(3) 1.0377(2) 0.8527(2) 0.0865(14) Uani 1 1 d U . .
O19 O 0.1226(3) 0.7241(2) 0.76271(19) 0.0959(14) Uani 1 1 d DU . .
N1 N -0.2207(3) 0.8574(2) 0.94001(18) 0.0541(12) Uani 1 1 d U . .
N2 N -0.5206(4) 0.8776(3) 1.1593(2) 0.0888(19) Uani 1 1 d U . .
C1 C -0.2804(4) 0.7453(2) 0.7057(2) 0.0457(14) Uani 1 1 d DU . .
C2 C -0.3681(4) 0.7421(3) 0.7224(2) 0.0661(16) Uani 1 1 d DU . .
C3 C -0.4338(4) 0.7449(4) 0.6821(3) 0.096(2) Uani 1 1 d DU . .
H3 H -0.4946 0.7429 0.6926 0.115 Uiso 1 1 calc R . .
C4 C -0.4127(5) 0.7505(4) 0.6273(3) 0.101(3) Uani 1 1 d DU . .
H4 H -0.4583 0.7538 0.6006 0.121 Uiso 1 1 calc R . .
C5 C -0.3253(5) 0.7512(3) 0.6123(2) 0.080(2) Uani 1 1 d DU . .
H5 H -0.3110 0.7524 0.5745 0.096 Uiso 1 1 calc R . .
C6 C -0.2557(4) 0.7502(3) 0.6504(2) 0.0539(15) Uani 1 1 d DU . .
C7 C -0.3888(5) 0.7322(4) 0.7836(3) 0.097(2) Uani 1 1 d DU . .
H7 H -0.3351 0.7159 0.8029 0.116 Uiso 1 1 calc R . .
C8 C -0.4171(6) 0.7911(4) 0.8085(3) 0.147(4) Uani 1 1 d DU . .
H8A H -0.3682 0.8208 0.8065 0.220 Uiso 1 1 calc R . .
H8B H -0.4334 0.7842 0.8468 0.220 Uiso 1 1 calc R . .
H8C H -0.4687 0.8073 0.7886 0.220 Uiso 1 1 calc R . .
C9 C -0.4668(7) 0.6879(5) 0.7904(4) 0.215(6) Uani 1 1 d DU . .
H9A H -0.4504 0.6474 0.7759 0.322 Uiso 1 1 calc R . .
H9B H -0.5185 0.7037 0.7704 0.322 Uiso 1 1 calc R . .
H9C H -0.4817 0.6841 0.8293 0.322 Uiso 1 1 calc R . .
C10 C -0.1609(4) 0.7492(3) 0.6317(2) 0.0673(18) Uani 1 1 d DU . .
H10 H -0.1218 0.7537 0.6646 0.081 Uiso 1 1 calc R . .
C11 C -0.1375(5) 0.6894(4) 0.6037(3) 0.124(3) Uani 1 1 d DU . .
H11A H -0.0749 0.6903 0.5926 0.186 Uiso 1 1 calc R . .
H11B H -0.1753 0.6841 0.5714 0.186 Uiso 1 1 calc R . .
H11C H -0.1473 0.6551 0.6290 0.186 Uiso 1 1 calc R . .
C12 C -0.1417(6) 0.8019(4) 0.5936(4) 0.155(4) Uani 1 1 d DU . .
H12A H -0.0790 0.8006 0.5827 0.233 Uiso 1 1 calc R . .
H12B H -0.1541 0.8409 0.6123 0.233 Uiso 1 1 calc R . .
H12C H -0.1795 0.7984 0.5612 0.233 Uiso 1 1 calc R . .
C13 C -0.2328(4) 1.0613(3) 0.9029(2) 0.0552(15) Uani 1 1 d U . .
C14 C -0.1895(4) 1.0808(3) 0.9501(3) 0.0631(17) Uani 1 1 d U . .
C15 C -0.2414(5) 1.0834(3) 0.9974(3) 0.0727(19) Uani 1 1 d U . .
H15 H -0.2154 1.0973 1.0306 0.087 Uiso 1 1 calc R . .
C16 C -0.3296(5) 1.0661(4) 0.9968(3) 0.090(2) Uani 1 1 d U . .
H16 H -0.3636 1.0675 1.0295 0.108 Uiso 1 1 calc R . .
C17 C -0.3674(4) 1.0474(4) 0.9505(3) 0.095(3) Uani 1 1 d U . .
H17 H -0.4284 1.0360 0.9508 0.114 Uiso 1 1 calc R . .
C18 C -0.3196(4) 1.0441(3) 0.9014(3) 0.076(2) Uani 1 1 d U . .
C19 C -0.0927(4) 1.0973(4) 0.9531(3) 0.082(2) Uani 1 1 d U . .
H19 H -0.0712 1.1029 0.9147 0.098 Uiso 1 1 calc R . .
C20 C -0.0387(5) 1.0451(4) 0.9781(3) 0.129(3) Uani 1 1 d U . .
H20A H 0.0244 1.0565 0.9788 0.194 Uiso 1 1 calc R . .
H20B H -0.0464 1.0077 0.9562 0.194 Uiso 1 1 calc R . .
H20C H -0.0593 1.0374 1.0155 0.194 Uiso 1 1 calc R . .
C21 C -0.0763(6) 1.1583(4) 0.9833(3) 0.132(3) Uani 1 1 d U . .
H21A H -0.0125 1.1673 0.9836 0.197 Uiso 1 1 calc R . .
H21B H -0.0979 1.1547 1.0210 0.197 Uiso 1 1 calc R . .
H21C H -0.1082 1.1916 0.9647 0.197 Uiso 1 1 calc R . .
C22 C -0.3657(4) 1.0238(5) 0.8494(3) 0.101(3) Uani 1 1 d U . .
H22 H -0.3184 1.0201 0.8209 0.121 Uiso 1 1 calc R . .
C23 C -0.4072(7) 0.9608(5) 0.8549(4) 0.177(4) Uani 1 1 d U . .
H23A H -0.4339 0.9487 0.8199 0.265 Uiso 1 1 calc R . .
H23B H -0.4534 0.9619 0.8832 0.265 Uiso 1 1 calc R . .
H23C H -0.3614 0.9308 0.8651 0.265 Uiso 1 1 calc R . .
C24 C -0.4303(6) 1.0691(5) 0.8287(4) 0.169(4) Uani 1 1 d U . .
H24A H -0.4560 1.0542 0.7943 0.254 Uiso 1 1 calc R . .
H24B H -0.4002 1.1085 0.8223 0.254 Uiso 1 1 calc R . .
H24C H -0.4778 1.0749 0.8557 0.254 Uiso 1 1 calc R . .
C25 C 0.1819(10) 0.8581(11) 0.9801(8) 0.073(2) Uani 0.272(4) 1 d PGDU B 1
C26 C 0.2736(11) 0.8508(10) 0.9762(8) 0.105(3) Uani 0.272(4) 1 d PGDU B 1
C27 C 0.3284(8) 0.8718(11) 1.0180(10) 0.124(3) Uani 0.272(4) 1 d PGDU B 1
H27 H 0.3910 0.8669 1.0154 0.149 Uiso 0.272(4) 1 calc PR B 1
C28 C 0.2915(13) 0.9000(11) 1.0637(8) 0.146(4) Uani 0.272(4) 1 d PGDU B 1
H28 H 0.3289 0.9143 1.0923 0.175 Uiso 0.272(4) 1 calc PR B 1
C29 C 0.1998(13) 0.9072(10) 1.0676(7) 0.128(3) Uani 0.272(4) 1 d PGDU B 1
H29 H 0.1746 0.9265 1.0988 0.153 Uiso 0.272(4) 1 calc PR B 1
C30 C 0.1450(9) 0.8862(11) 1.0258(8) 0.099(3) Uani 0.272(4) 1 d PGDU B 1
C31 C 0.3070(16) 0.8119(12) 0.9267(10) 0.101(3) Uani 0.272(4) 1 d PDU B 1
H31 H 0.2578 0.8003 0.9012 0.122 Uiso 0.272(4) 1 calc PR B 1
C32 C 0.3784(19) 0.8500(15) 0.8991(13) 0.152(5) Uani 0.272(4) 1 d PDU B 1
H32A H 0.3550 0.8912 0.8911 0.227 Uiso 0.272(4) 1 calc PR B 1
H32B H 0.3964 0.8300 0.8650 0.227 Uiso 0.272(4) 1 calc PR B 1
H32C H 0.4300 0.8536 0.9234 0.227 Uiso 0.272(4) 1 calc PR B 1
C33 C 0.359(3) 0.7558(14) 0.9473(16) 0.169(6) Uani 0.272(4) 1 d PDU B 1
H33A H 0.3173 0.7263 0.9637 0.253 Uiso 0.272(4) 1 calc PR B 1
H33B H 0.4022 0.7690 0.9748 0.253 Uiso 0.272(4) 1 calc PR B 1
H33C H 0.3897 0.7363 0.9166 0.253 Uiso 0.272(4) 1 calc PR B 1
C34 C 0.0445(13) 0.8929(12) 1.0305(10) 0.110(3) Uani 0.272(4) 1 d PDU B 1
H34 H 0.0215 0.9045 0.9935 0.132 Uiso 0.272(4) 1 calc PR B 1
C35 C 0.009(2) 0.8294(13) 1.0437(15) 0.179(5) Uani 0.272(4) 1 d PDU B 1
H35A H 0.0309 0.7998 1.0168 0.269 Uiso 0.272(4) 1 calc PR B 1
H35B H -0.0566 0.8303 1.0425 0.269 Uiso 0.272(4) 1 calc PR B 1
H35C H 0.0283 0.8172 1.0803 0.269 Uiso 0.272(4) 1 calc PR B 1
C36 C 0.013(2) 0.9395(14) 1.0691(14) 0.171(5) Uani 0.272(4) 1 d PDU B 1
H36A H -0.0519 0.9407 1.0688 0.256 Uiso 0.272(4) 1 calc PR B 1
H36B H 0.0368 0.9799 1.0586 0.256 Uiso 0.272(4) 1 calc PR B 1
H36C H 0.0341 0.9291 1.1059 0.256 Uiso 0.272(4) 1 calc PR B 1
C25A C 0.2115(4) 0.8410(4) 0.9638(3) 0.073(2) Uani 0.728(4) 1 d PGDU B 2
C26A C 0.2892(5) 0.8177(3) 0.9410(3) 0.105(3) Uani 0.728(4) 1 d PGDU B 2
C27A C 0.3714(4) 0.8396(4) 0.9585(4) 0.124(3) Uani 0.728(4) 1 d PGDU B 2
H27A H 0.4246 0.8237 0.9429 0.149 Uiso 0.728(4) 1 calc PR B 2
C28A C 0.3758(5) 0.8847(4) 0.9987(4) 0.146(4) Uani 0.728(4) 1 d PGDU B 2
H28A H 0.4319 0.8996 1.0107 0.175 Uiso 0.728(4) 1 calc PR B 2
C29A C 0.2980(6) 0.9079(3) 1.0215(3) 0.128(3) Uani 0.728(4) 1 d PGDU B 2
H29A H 0.3010 0.9387 1.0490 0.153 Uiso 0.728(4) 1 calc PR B 2
C30A C 0.2159(5) 0.8861(4) 1.0041(3) 0.099(3) Uani 0.728(4) 1 d PGDU B 2
C31A C 0.2891(6) 0.7676(5) 0.8990(5) 0.101(3) Uani 0.728(4) 1 d PDU B 2
H31A H 0.2277 0.7499 0.8976 0.122 Uiso 0.728(4) 1 calc PR B 2
C32A C 0.3097(8) 0.7937(7) 0.8435(5) 0.152(5) Uani 0.728(4) 1 d PDU B 2
H32D H 0.3069 0.7608 0.8161 0.227 Uiso 0.728(4) 1 calc PR B 2
H32E H 0.3695 0.8117 0.8437 0.227 Uiso 0.728(4) 1 calc PR B 2
H32F H 0.2660 0.8257 0.8344 0.227 Uiso 0.728(4) 1 calc PR B 2
C33A C 0.3534(9) 0.7152(6) 0.9101(6) 0.169(6) Uani 0.728(4) 1 d PDU B 2
H33D H 0.3467 0.6835 0.8819 0.253 Uiso 0.728(4) 1 calc PR B 2
H33E H 0.3406 0.6972 0.9460 0.253 Uiso 0.728(4) 1 calc PR B 2
H33F H 0.4145 0.7309 0.9097 0.253 Uiso 0.728(4) 1 calc PR B 2
C34A C 0.1272(8) 0.9134(6) 1.0268(4) 0.110(3) Uani 0.728(4) 1 d PDU B 2
H34A H 0.0842 0.9181 0.9959 0.132 Uiso 0.728(4) 1 calc PR B 2
C35A C 0.0904(11) 0.8690(7) 1.0663(6) 0.179(5) Uani 0.728(4) 1 d PDU B 2
H35D H 0.0792 0.8297 1.0479 0.269 Uiso 0.728(4) 1 calc PR B 2
H35E H 0.0345 0.8850 1.0812 0.269 Uiso 0.728(4) 1 calc PR B 2
H35F H 0.1331 0.8627 1.0961 0.269 Uiso 0.728(4) 1 calc PR B 2
C36A C 0.1439(9) 0.9752(6) 1.0510(6) 0.171(5) Uani 0.728(4) 1 d PDU B 2
H36D H 0.1654 1.0033 1.0226 0.256 Uiso 0.728(4) 1 calc PR B 2
H36E H 0.1889 0.9717 1.0799 0.256 Uiso 0.728(4) 1 calc PR B 2
H36F H 0.0886 0.9914 1.0666 0.256 Uiso 0.728(4) 1 calc PR B 2
C37 C 0.2173(4) 0.9048(4) 0.6332(3) 0.0715(19) Uani 1 1 d U . .
C38 C 0.1900(5) 0.8771(4) 0.5847(3) 0.080(2) Uani 1 1 d U . .
C39 C 0.2502(6) 0.8419(5) 0.5554(3) 0.126(3) Uani 1 1 d U . .
H39 H 0.2330 0.8235 0.5218 0.151 Uiso 1 1 calc R . .
C40 C 0.3348(6) 0.8339(5) 0.5752(4) 0.136(4) Uani 1 1 d U . .
H40 H 0.3750 0.8082 0.5557 0.164 Uiso 1 1 calc R . .
C41 C 0.3635(5) 0.8625(5) 0.6234(4) 0.128(3) Uani 1 1 d U . .
H41 H 0.4232 0.8580 0.6355 0.154 Uiso 1 1 calc R . .
C42 C 0.3033(5) 0.8978(4) 0.6535(3) 0.098(2) Uani 1 1 d U . .
C43 C 0.0936(5) 0.8860(4) 0.5640(3) 0.088(2) Uani 1 1 d U . .
H43 H 0.0517 0.8792 0.5951 0.106 Uiso 1 1 calc R . .
C44 C 0.0678(6) 0.8425(4) 0.5173(3) 0.138(3) Uani 1 1 d U . .
H44A H 0.0732 0.7997 0.5297 0.208 Uiso 1 1 calc R . .
H44B H 0.1076 0.8493 0.4861 0.208 Uiso 1 1 calc R . .
H44C H 0.0063 0.8506 0.5063 0.208 Uiso 1 1 calc R . .
C45 C 0.0833(5) 0.9514(4) 0.5440(3) 0.122(3) Uani 1 1 d U . .
H45A H 0.0222 0.9579 0.5313 0.183 Uiso 1 1 calc R . .
H45B H 0.1247 0.9588 0.5137 0.183 Uiso 1 1 calc R . .
H45C H 0.0964 0.9800 0.5739 0.183 Uiso 1 1 calc R . .
C46 C 0.3307(5) 0.9281(5) 0.7047(4) 0.117(3) Uani 1 1 d U . .
H46 H 0.2763 0.9364 0.7271 0.140 Uiso 1 1 calc R . .
C47 C 0.3779(9) 0.9864(6) 0.6964(4) 0.225(6) Uani 1 1 d U . .
H47A H 0.3929 1.0044 0.7320 0.338 Uiso 1 1 calc R . .
H47B H 0.3398 1.0150 0.6761 0.338 Uiso 1 1 calc R . .
H47C H 0.4326 0.9789 0.6757 0.338 Uiso 1 1 calc R . .
C48 C 0.3940(7) 0.8865(6) 0.7383(4) 0.218(6) Uani 1 1 d U . .
H48A H 0.4100 0.9074 0.7724 0.327 Uiso 1 1 calc R . .
H48B H 0.4479 0.8783 0.7170 0.327 Uiso 1 1 calc R . .
H48C H 0.3641 0.8475 0.7467 0.327 Uiso 1 1 calc R . .
C49 C -0.2197(4) 0.9028(4) 0.9747(3) 0.081(2) Uani 1 1 d U . .
H49 H -0.1760 0.9342 0.9706 0.098 Uiso 1 1 calc R . .
C50 C -0.2793(4) 0.9072(3) 1.0171(3) 0.075(2) Uani 1 1 d U . .
H50 H -0.2750 0.9414 1.0413 0.090 Uiso 1 1 calc R . .
C51 C -0.4199(4) 0.9230(3) 1.0990(3) 0.0752(19) Uani 1 1 d U . .
H51 H -0.3878 0.9584 1.0876 0.090 Uiso 1 1 calc R . .
C52 C -0.4771(4) 0.9272(3) 1.1426(3) 0.084(2) Uani 1 1 d U . .
H52 H -0.4854 0.9656 1.1607 0.101 Uiso 1 1 calc R . .
C53 C -0.5138(4) 0.8241(3) 1.1346(3) 0.081(2) Uani 1 1 d U . .
H53 H -0.5472 0.7896 1.1467 0.097 Uiso 1 1 calc R . .
C54 C -0.4563(4) 0.8192(3) 1.0901(2) 0.0684(18) Uani 1 1 d U . .
H54 H -0.4503 0.7807 1.0721 0.082 Uiso 1 1 calc R . .
C55 C -0.3432(4) 0.8153(3) 0.9895(2) 0.0617(17) Uani 1 1 d U . .
H55 H -0.3858 0.7832 0.9929 0.074 Uiso 1 1 calc R . .
C56 C -0.2801(4) 0.8136(3) 0.9486(2) 0.0542(16) Uani 1 1 d U . .
H56 H -0.2793 0.7787 0.9251 0.065 Uiso 1 1 calc R . .
C57 C -0.3436(4) 0.8650(3) 1.0259(2) 0.0502(14) Uani 1 1 d U . .
C58 C -0.4082(3) 0.8689(3) 1.0717(2) 0.0484(14) Uani 1 1 d U . .
C59 C -0.5805(6) 0.8832(4) 1.2082(3) 0.157(4) Uani 1 1 d U . .
H59A H -0.5785 0.9256 1.2220 0.235 Uiso 1 1 calc R . .
H59B H -0.5604 0.8548 1.2368 0.235 Uiso 1 1 calc R . .
H59C H -0.6416 0.8729 1.1977 0.235 Uiso 1 1 calc R . .
C60 C -0.3355(5) 0.9247(5) 0.6923(5) 0.186(5) Uani 1 1 d U . .
H60A H -0.3307 0.8828 0.6777 0.278 Uiso 1 1 calc R . .
H60B H -0.3982 0.9369 0.6935 0.278 Uiso 1 1 calc R . .
H60C H -0.3105 0.9258 0.7293 0.278 Uiso 1 1 calc R . .
C61 C -0.2988(6) 1.0443(4) 0.6862(4) 0.172(4) Uani 1 1 d U . .
H61A H -0.2692 1.0779 0.6666 0.258 Uiso 1 1 calc R . .
H61B H -0.2754 1.0418 0.7235 0.258 Uiso 1 1 calc R . .
H61C H -0.3630 1.0522 0.6875 0.258 Uiso 1 1 calc R . .
F1 F -0.02795(17) 0.89324(13) 0.79863(11) 0.0456(7) Uani 1 1 d U . .

loop_
_atom_site_aniso_label
_atom_site_aniso_U_11
_atom_site_aniso_U_22
_atom_site_aniso_U_33
_atom_site_aniso_U_23
_atom_site_aniso_U_13
_atom_site_aniso_U_12
Zn1 0.0490(4) 0.0478(4) 0.0449(4) 0.0012(4) 0.0010(3) -0.0058(4)
Zn2 0.0458(4) 0.0447(4) 0.0479(4) 0.0047(4) 0.0052(3) 0.0000(3)
Zn3 0.0477(4) 0.0427(4) 0.0533(4) 0.0024(4) 0.0054(3) 0.0000(3)
Zn4 0.0502(4) 0.0535(4) 0.0444(4) -0.0019(4) 0.0011(3) -0.0015(4)
S1 0.0884(15) 0.132(2) 0.1177(17) 0.0210(17) -0.0169(13) 0.0265(15)
S2 0.132(2) 0.100(2) 0.115(2) -0.020(2) 0.0008(18) 0.0451(18)
C62 0.174(7) 0.217(9) 0.127(6) 0.016(7) 0.039(6) -0.005(7)
C63 0.197(6) 0.181(7) 0.166(6) -0.043(6) -0.047(5) 0.067(6)
S2A 0.132(2) 0.100(2) 0.115(2) -0.020(2) 0.0008(18) 0.0451(18)
C62A 0.174(7) 0.217(9) 0.127(6) 0.016(7) 0.039(6) -0.005(7)
C63A 0.197(6) 0.181(7) 0.166(6) -0.043(6) -0.047(5) 0.067(6)
S3 0.0681(18) 0.187(3) 0.418(6) 0.074(4) -0.062(3) -0.011(2)
C64 0.149(11) 0.310(18) 0.73(4) 0.29(2) -0.150(18) -0.032(10)
C65 0.142(7) 0.175(8) 0.401(11) 0.026(8) 0.055(8) -0.018(6)
P1 0.0517(10) 0.0476(10) 0.0399(9) 0.0033(8) -0.0039(7) -0.0035(8)
P2 0.0502(10) 0.0443(10) 0.0445(9) 0.0016(9) -0.0069(8) -0.0070(8)
P3 0.0484(9) 0.0438(10) 0.0487(9) -0.0052(9) 0.0081(8) 0.0023(8)
P4 0.0467(10) 0.0607(12) 0.0495(10) 0.0060(9) 0.0133(7) 0.0028(8)
O1 0.064(2) 0.066(3) 0.041(2) -0.004(2) 0.0080(18) -0.021(2)
O2 0.056(2) 0.048(2) 0.047(2) 0.010(2) -0.0139(19) -0.0082(18)
O3 0.052(2) 0.045(2) 0.065(2) -0.001(2) 0.000(2) -0.0041(19)
O4 0.061(2) 0.045(2) 0.043(2) -0.002(2) -0.0162(18) -0.0109(19)
O5 0.070(3) 0.054(3) 0.062(2) 0.008(2) 0.030(2) 0.012(2)
O6 0.057(2) 0.056(3) 0.058(2) -0.002(2) -0.002(2) 0.0161(19)
O7 0.050(2) 0.044(2) 0.084(3) -0.009(2) 0.006(2) 0.0005(18)
O8 0.055(2) 0.048(3) 0.069(3) -0.003(2) 0.012(2) 0.008(2)
O9 0.057(2) 0.080(3) 0.057(2) 0.017(2) -0.0005(19) -0.008(2)
O10 0.064(2) 0.050(2) 0.058(2) 0.005(2) -0.0235(19) -0.017(2)
O11 0.080(3) 0.061(3) 0.050(2) -0.001(2) -0.015(2) 0.020(2)
O12 0.050(2) 0.054(3) 0.051(2) 0.004(2) -0.0110(18) -0.007(2)
O13 0.060(2) 0.057(2) 0.053(2) 0.010(2) 0.0170(19) 0.013(2)
O14 0.066(2) 0.070(3) 0.067(2) -0.011(2) 0.026(2) -0.021(2)
O15 0.047(2) 0.073(3) 0.060(2) 0.025(2) 0.0171(18) 0.008(2)
O16 0.052(2) 0.079(3) 0.050(2) 0.018(2) 0.0177(19) 0.006(2)
O17 0.062(2) 0.079(3) 0.070(3) 0.021(3) -0.003(2) 0.010(2)
O18 0.068(3) 0.057(3) 0.135(4) -0.012(3) -0.013(3) -0.018(2)
O19 0.112(3) 0.070(3) 0.106(3) -0.032(3) 0.007(3) 0.025(3)
N1 0.063(3) 0.056(3) 0.043(3) -0.003(3) 0.002(2) -0.012(3)
N2 0.103(5) 0.060(4) 0.103(4) 0.008(4) 0.056(4) 0.021(3)
C1 0.054(3) 0.033(3) 0.050(3) 0.000(3) -0.005(3) -0.002(3)
C2 0.058(4) 0.065(4) 0.075(4) 0.000(4) 0.006(3) 0.000(3)
C3 0.047(4) 0.121(6) 0.121(5) 0.013(6) -0.007(4) -0.003(4)
C4 0.080(5) 0.126(7) 0.097(5) 0.022(6) -0.045(4) 0.004(5)
C5 0.101(5) 0.091(6) 0.048(4) 0.011(4) -0.015(4) 0.003(5)
C6 0.064(4) 0.056(4) 0.042(3) -0.001(3) -0.005(3) 0.004(3)
C7 0.072(5) 0.138(7) 0.080(4) -0.013(5) 0.037(4) -0.015(5)
C8 0.157(8) 0.192(9) 0.092(6) -0.039(6) 0.012(6) 0.024(7)
C9 0.239(12) 0.252(12) 0.154(9) -0.024(9) 0.097(9) -0.133(10)
C10 0.082(4) 0.074(5) 0.046(4) -0.011(4) 0.013(3) -0.012(4)
C11 0.093(6) 0.109(6) 0.169(8) -0.059(6) 0.035(6) 0.009(5)
C12 0.173(9) 0.123(7) 0.170(9) 0.063(7) 0.075(8) -0.011(7)
C13 0.049(4) 0.053(4) 0.063(4) -0.006(3) 0.013(3) 0.018(3)
C14 0.064(4) 0.057(4) 0.069(4) -0.022(4) 0.015(3) -0.001(3)
C15 0.084(4) 0.070(5) 0.064(4) -0.021(4) 0.009(4) -0.006(4)
C16 0.082(5) 0.112(7) 0.077(4) -0.025(5) 0.033(4) 0.001(5)
C17 0.050(4) 0.139(7) 0.097(5) -0.030(5) 0.016(4) -0.007(4)
C18 0.046(4) 0.099(6) 0.081(4) -0.036(4) 0.011(3) 0.014(3)
C19 0.072(4) 0.098(6) 0.076(5) -0.014(4) 0.006(4) -0.015(4)
C20 0.083(5) 0.175(8) 0.131(7) 0.007(7) -0.002(5) 0.011(5)
C21 0.138(7) 0.132(7) 0.125(7) -0.044(6) 0.025(6) -0.063(6)
C22 0.040(4) 0.171(8) 0.091(5) -0.026(6) -0.010(4) 0.003(4)
C23 0.183(10) 0.164(8) 0.185(10) -0.065(8) -0.050(8) -0.031(7)
C24 0.120(7) 0.203(9) 0.184(9) -0.019(9) -0.070(7) 0.018(7)
C25 0.078(5) 0.066(6) 0.075(5) 0.024(4) -0.031(4) -0.004(4)
C26 0.062(4) 0.102(7) 0.152(7) 0.010(5) -0.031(5) 0.003(5)
C27 0.092(5) 0.120(7) 0.159(7) 0.024(5) -0.042(5) -0.021(5)
C28 0.116(6) 0.155(10) 0.166(9) 0.007(7) -0.065(7) -0.029(7)
C29 0.131(5) 0.125(7) 0.128(6) -0.013(6) -0.057(5) -0.018(6)
C30 0.116(5) 0.091(7) 0.090(6) -0.009(4) -0.055(5) -0.007(5)
C31 0.051(5) 0.104(8) 0.148(7) 0.018(5) -0.005(5) 0.002(5)
C32 0.117(9) 0.173(12) 0.164(8) 0.042(8) 0.021(8) -0.001(8)
C33 0.180(11) 0.109(10) 0.217(15) 0.029(9) 0.066(12) 0.044(9)
C34 0.130(5) 0.119(6) 0.082(5) -0.024(5) -0.022(5) 0.002(6)
C35 0.189(9) 0.158(7) 0.192(9) 0.014(7) 0.021(7) -0.010(7)
C36 0.197(8) 0.143(7) 0.171(8) -0.044(6) -0.029(7) 0.017(7)
C25A 0.078(5) 0.066(6) 0.075(5) 0.024(4) -0.031(4) -0.004(4)
C26A 0.062(4) 0.102(7) 0.152(7) 0.010(5) -0.031(5) 0.003(5)
C27A 0.092(5) 0.120(7) 0.159(7) 0.024(5) -0.042(5) -0.021(5)
C28A 0.116(6) 0.155(10) 0.166(9) 0.007(7) -0.065(7) -0.029(7)
C29A 0.131(5) 0.125(7) 0.128(6) -0.013(6) -0.057(5) -0.018(6)
C30A 0.116(5) 0.091(7) 0.090(6) -0.009(4) -0.055(5) -0.007(5)
C31A 0.051(5) 0.104(8) 0.148(7) 0.018(5) -0.005(5) 0.002(5)
C32A 0.117(9) 0.173(12) 0.164(8) 0.042(8) 0.021(8) -0.001(8)
C33A 0.180(11) 0.109(10) 0.217(15) 0.029(9) 0.066(12) 0.044(9)
C34A 0.130(5) 0.119(6) 0.082(5) -0.024(5) -0.022(5) 0.002(6)
C35A 0.189(9) 0.158(7) 0.192(9) 0.014(7) 0.021(7) -0.010(7)
C36A 0.197(8) 0.143(7) 0.171(8) -0.044(6) -0.029(7) 0.017(7)
C37 0.052(4) 0.109(6) 0.053(4) 0.013(4) 0.018(3) 0.012(4)
C38 0.077(4) 0.109(6) 0.053(4) 0.004(4) 0.027(3) 0.024(4)
C39 0.111(6) 0.184(9) 0.082(5) -0.022(6) 0.024(5) 0.052(6)
C40 0.097(6) 0.183(11) 0.130(7) 0.004(7) 0.032(6) 0.049(7)
C41 0.059(5) 0.197(10) 0.129(7) 0.026(6) 0.022(5) 0.034(6)
C42 0.057(4) 0.148(7) 0.090(5) 0.033(5) 0.018(4) 0.013(4)
C43 0.092(5) 0.114(6) 0.058(4) -0.020(4) 0.005(4) 0.005(5)
C44 0.155(7) 0.152(8) 0.108(6) -0.037(6) -0.005(6) -0.035(7)
C45 0.096(6) 0.128(6) 0.141(7) 0.010(6) -0.038(5) 0.009(5)
C46 0.056(5) 0.189(9) 0.105(6) 0.034(6) -0.012(4) -0.015(5)
C47 0.308(15) 0.231(12) 0.136(9) 0.022(9) -0.031(10) -0.124(11)
C48 0.200(12) 0.288(14) 0.165(9) 0.046(10) -0.093(8) 0.008(10)
C49 0.094(5) 0.086(5) 0.064(4) -0.016(4) 0.027(4) -0.048(4)
C50 0.099(5) 0.064(5) 0.062(4) -0.025(4) 0.018(4) -0.040(4)
C51 0.085(5) 0.045(4) 0.095(5) -0.009(4) 0.032(4) -0.014(4)
C52 0.095(5) 0.049(4) 0.109(6) -0.030(4) 0.048(4) -0.004(4)
C53 0.099(5) 0.040(4) 0.104(5) 0.015(4) 0.040(4) 0.020(4)
C54 0.094(5) 0.038(4) 0.073(4) 0.005(3) 0.031(4) 0.007(3)
C55 0.063(4) 0.051(4) 0.071(4) -0.014(3) 0.019(3) -0.019(3)
C56 0.060(4) 0.040(4) 0.062(4) -0.010(3) 0.016(3) -0.004(3)
C57 0.053(4) 0.046(4) 0.051(3) 0.010(3) 0.008(3) -0.007(3)
C58 0.050(4) 0.036(3) 0.059(4) 0.001(3) 0.006(3) 0.006(3)
C59 0.221(10) 0.088(6) 0.161(8) -0.007(6) 0.144(8) -0.002(7)
C60 0.066(5) 0.187(9) 0.304(14) 0.118(10) 0.039(7) 0.040(6)
C61 0.198(10) 0.136(7) 0.182(10) 0.026(7) 0.039(8) 0.095(7)
F1 0.0463(18) 0.0418(18) 0.0486(16) 0.0031(15) 0.0021(13) 0.0033(13)

loop_
_atom_type_symbol
_atom_type_description
_atom_type_scat_dispersion_real
_atom_type_scat_dispersion_imag
_atom_type_scat_source
C C 0.0033 0.0016 'International Tables Vol C Tables 4.2.6.8 and 6.1.1.4'
H H 0.0000 0.0000 'International Tables Vol C Tables 4.2.6.8 and 6.1.1.4'
N N 0.0061 0.0033 'International Tables Vol C Tables 4.2.6.8 and 6.1.1.4'
O O 0.0106 0.0060 'International Tables Vol C Tables 4.2.6.8 and 6.1.1.4'
P P 0.1023 0.0942 'International Tables Vol C Tables 4.2.6.8 and 6.1.1.4'
Zn Zn 0.2839 1.4301 'International Tables Vol C Tables 4.2.6.8 and 6.1.1.4'
S S 0.1246 0.1234 'International Tables Vol C Tables 4.2.6.8 and 6.1.1.4'
F F 0.0171 0.0103 'International Tables Vol C Tables 4.2.6.8 and 6.1.1.4'

loop_
_geom_angle_atom_site_label_1
_geom_angle_atom_site_label_2
_geom_angle_atom_site_label_3
_geom_angle
O9 Zn1 O1 116.96(18)
O9 Zn1 O5 116.07(18)
O1 Zn1 O5 124.92(17)
O9 Zn1 N1 98.01(16)
O1 Zn1 N1 98.17(17)
O5 Zn1 N1 88.30(18)
O9 Zn1 F1 86.74(12)
O1 Zn1 F1 88.18(12)
O5 Zn1 F1 80.90(12)
N1 Zn1 F1 169.20(16)
O2 Zn2 O6 115.60(15)
O2 Zn2 O15 123.53(16)
O6 Zn2 O15 120.66(16)
O2 Zn2 O17 93.83(15)
O6 Zn2 O17 91.32(16)
O15 Zn2 O17 89.56(15)
O2 Zn2 F1 86.80(12)
O6 Zn2 F1 90.63(13)
O15 Zn2 F1 88.04(12)
O17 Zn2 F1 177.46(13)
O7 Zn3 O14 118.76(17)
O7 Zn3 O10 119.82(16)
O14 Zn3 O10 120.26(17)
O7 Zn3 O18 94.51(16)
O14 Zn3 O18 93.26(17)
O10 Zn3 O18 92.98(16)
O7 Zn3 F1 87.50(13)
O14 Zn3 F1 84.47(13)
O10 Zn3 F1 87.29(12)
O18 Zn3 F1 177.51(15)
O11 Zn4 O3 118.92(16)
O11 Zn4 O13 122.34(17)
O3 Zn4 O13 117.81(15)
O11 Zn4 O19 88.74(18)
O3 Zn4 O19 92.61(17)
O13 Zn4 O19 98.30(18)
O11 Zn4 F1 86.51(13)
O3 Zn4 F1 86.00(12)
O13 Zn4 F1 87.82(12)
O19 Zn4 F1 173.64(16)
O17 S1 C60 107.8(3)
O17 S1 C61 106.6(4)
C60 S1 C61 100.3(5)
O19 S2 C62 120(2)
O19 S2 C63 98.2(18)
C62 S2 C63 98.6(17)
S2 C62 H62A 109.5
S2 C62 H62B 109.5
H62A C62 H62B 109.5
S2 C62 H62C 109.5
H62A C62 H62C 109.5
H62B C62 H62C 109.5
S2 C63 H63A 109.5
S2 C63 H63B 109.5
H63A C63 H63B 109.5
S2 C63 H63C 109.5
H63A C63 H63C 109.5
H63B C63 H63C 109.5
O19 S2A C62A 105.6(6)
O19 S2A C63A 102.1(5)
C62A S2A C63A 91.3(7)
S2A C62A H62D 109.5
S2A C62A H62E 109.5
H62D C62A H62E 109.5
S2A C62A H62F 109.5
H62D C62A H62F 109.5
H62E C62A H62F 109.5
S2A C63A H63D 109.5
S2A C63A H63E 109.5
H63D C63A H63E 109.5
S2A C63A H63F 109.5
H63D C63A H63F 109.5
H63E C63A H63F 109.5
O18 S3 C64 130.7(6)
O18 S3 C65 109.3(5)
C64 S3 C65 115.3(7)
S3 C64 H64A 109.5
S3 C64 H64B 109.5
H64A C64 H64B 109.5
S3 C64 H64C 109.5
H64A C64 H64C 109.5
H64B C64 H64C 109.5
S3 C65 H65A 109.5
S3 C65 H65B 109.5
H65A C65 H65B 109.5
S3 C65 H65C 109.5
H65A C65 H65C 109.5
H65B C65 H65C 109.5
O10 P1 O11 114.0(2)
O10 P1 O9 115.2(2)
O11 P1 O9 112.3(2)
O10 P1 O12 106.8(2)
O11 P1 O12 103.7(2)
O9 P1 O12 103.4(2)
O2 P2 O3 115.4(2)
O2 P2 O1 113.5(2)
O3 P2 O1 111.9(2)
O2 P2 O4 106.74(19)
O3 P2 O4 102.7(2)
O1 P2 O4 105.4(2)
O5 P3 O7 114.1(2)
O5 P3 O6 114.4(2)
O7 P3 O6 111.9(2)
O5 P3 O8 105.2(2)
O7 P3 O8 104.7(2)
O6 P3 O8 105.3(2)
O13 P4 O14 115.1(2)
O13 P4 O15 113.9(2)
O14 P4 O15 112.6(2)
O13 P4 O16 105.5(2)
O14 P4 O16 104.8(2)
O15 P4 O16 103.4(2)
P2 O1 Zn1 124.1(2)
P2 O2 Zn2 128.7(2)
P2 O3 Zn4 128.9(2)
C1 O4 P2 125.6(4)
P3 O5 Zn1 134.9(2)
P3 O6 Zn2 122.4(2)
P3 O7 Zn3 126.1(2)
C13 O8 P3 122.7(4)
P1 O9 Zn1 127.3(2)
P1 O10 Zn3 127.0(2)
P1 O11 Zn4 129.6(2)
C25A O12 C25 29.5(7)
C25A O12 P1 127.7(4)
C25 O12 P1 124.1(10)
P4 O13 Zn4 124.1(2)
P4 O14 Zn3 129.6(2)
P4 O15 Zn2 125.0(2)
C37 O16 P4 126.5(4)
S1 O17 Zn2 130.4(2)
S3 O18 Zn3 127.8(3)
S2A O19 S2 55.9(5)
S2A O19 Zn4 141.0(3)
S2 O19 Zn4 110.7(5)
C49 N1 C56 116.8(5)
C49 N1 Zn1 115.4(4)
C56 N1 Zn1 127.8(4)
C53 N2 C52 122.6(6)
C53 N2 C59 119.1(6)
C52 N2 C59 118.4(6)
O4 C1 C2 118.1(5)
O4 C1 C6 119.0(5)
C2 C1 C6 122.8(5)
C1 C2 C3 117.5(5)
C1 C2 C7 119.2(6)
C3 C2 C7 123.2(6)
C4 C3 C2 121.7(6)
C4 C3 H3 119.1
C2 C3 H3 119.1
C5 C4 C3 118.9(6)
C5 C4 H4 120.6
C3 C4 H4 120.6
C4 C5 C6 122.6(6)
C4 C5 H5 118.7
C6 C5 H5 118.7
C5 C6 C1 116.4(5)
C5 C6 C10 120.4(5)
C1 C6 C10 123.0(5)
C8 C7 C9 106.2(7)
C8 C7 C2 109.7(7)
C9 C7 C2 110.4(6)
C8 C7 H7 110.2
C9 C7 H7 110.2
C2 C7 H7 110.2
C7 C8 H8A 109.5
C7 C8 H8B 109.5
H8A C8 H8B 109.5
C7 C8 H8C 109.5
H8A C8 H8C 109.5
H8B C8 H8C 109.5
C7 C9 H9A 109.5
C7 C9 H9B 109.5
H9A C9 H9B 109.5
C7 C9 H9C 109.5
H9A C9 H9C 109.5
H9B C9 H9C 109.5
C6 C10 C12 111.2(6)
C6 C10 C11 111.9(5)
C12 C10 C11 109.1(6)
C6 C10 H10 108.2
C12 C10 H10 108.2
C11 C10 H10 108.2
C10 C11 H11A 109.5
C10 C11 H11B 109.5
H11A C11 H11B 109.5
C10 C11 H11C 109.5
H11A C11 H11C 109.5
H11B C11 H11C 109.5
C10 C12 H12A 109.5
C10 C12 H12B 109.5
H12A C12 H12B 109.5
C10 C12 H12C 109.5
H12A C12 H12C 109.5
H12B C12 H12C 109.5
C18 C13 C14 123.6(6)
C18 C13 O8 118.4(6)
C14 C13 O8 117.9(5)
C13 C14 C15 116.1(6)
C13 C14 C19 124.5(6)
C15 C14 C19 119.4(6)
C16 C15 C14 121.1(6)
C16 C15 H15 119.5
C14 C15 H15 119.5
C17 C16 C15 120.2(6)
C17 C16 H16 119.9
C15 C16 H16 119.9
C16 C17 C18 121.8(7)
C16 C17 H17 119.1
C18 C17 H17 119.1
C13 C18 C17 117.2(6)
C13 C18 C22 122.8(6)
C17 C18 C22 120.0(6)
C14 C19 C20 111.0(6)
C14 C19 C21 112.6(6)
C20 C19 C21 111.2(6)
C14 C19 H19 107.2
C20 C19 H19 107.2
C21 C19 H19 107.2
C19 C20 H20A 109.5
C19 C20 H20B 109.5
H20A C20 H20B 109.5
C19 C20 H20C 109.5
H20A C20 H20C 109.5
H20B C20 H20C 109.5
C19 C21 H21A 109.5
C19 C21 H21B 109.5
H21A C21 H21B 109.5
C19 C21 H21C 109.5
H21A C21 H21C 109.5
H21B C21 H21C 109.5
C24 C22 C23 111.3(7)
C24 C22 C18 113.3(8)
C23 C22 C18 112.2(8)
C24 C22 H22 106.5
C23 C22 H22 106.5
C18 C22 H22 106.5
C22 C23 H23A 109.5
C22 C23 H23B 109.5
H23A C23 H23B 109.5
C22 C23 H23C 109.5
H23A C23 H23C 109.5
H23B C23 H23C 109.5
C22 C24 H24A 109.5
C22 C24 H24B 109.5
H24A C24 H24B 109.5
C22 C24 H24C 109.5
H24A C24 H24C 109.5
H24B C24 H24C 109.5
C26 C25 C30 120.0
C26 C25 O12 117.4(12)
C30 C25 O12 120.3(12)
C25 C26 C27 120.0
C25 C26 C31 115.7(13)
C27 C26 C31 123.9(14)
C28 C27 C26 120.0
C28 C27 H27 120.0
C26 C27 H27 120.0
C27 C28 C29 120.0
C27 C28 H28 120.0
C29 C28 H28 120.0
C28 C29 C30 120.0
C28 C29 H29 120.0
C30 C29 H29 120.0
C29 C30 C25 120.0
C29 C30 C34 120.1(13)
C25 C30 C34 119.9(13)
C32 C31 C33 102.9(18)
C32 C31 C26 106.1(19)
C33 C31 C26 110(2)
C32 C31 H31 112.5
C33 C31 H31 112.5
C26 C31 H31 112.5
C31 C32 H32A 109.5
C31 C32 H32B 109.5
H32A C32 H32B 109.5
C31 C32 H32C 109.5
H32A C32 H32C 109.5
H32B C32 H32C 109.5
C31 C33 H33A 109.5
C31 C33 H33B 109.5
H33A C33 H33B 109.5
C31 C33 H33C 109.5
H33A C33 H33C 109.5
H33B C33 H33C 109.5
C36 C34 C35 112(2)
C36 C34 C30 115.6(19)
C35 C34 C30 106(2)
C36 C34 H34 107.4
C35 C34 H34 107.4
C30 C34 H34 107.4
C34 C35 H35A 109.5
C34 C35 H35B 109.5
H35A C35 H35B 109.5
C34 C35 H35C 109.5
H35A C35 H35C 109.5
H35B C35 H35C 109.5
C34 C36 H36A 109.5
C34 C36 H36B 109.5
H36A C36 H36B 109.5
C34 C36 H36C 109.5
H36A C36 H36C 109.5
H36B C36 H36C 109.5
O12 C25A C26A 121.4(6)
O12 C25A C30A 118.5(6)
C26A C25A C30A 120.0
C27A C26A C25A 120.0
C27A C26A C31A 117.4(6)
C25A C26A C31A 122.5(6)
C26A C27A C28A 120.0
C26A C27A H27A 120.0
C28A C27A H27A 120.0
C29A C28A C27A 120.0
C29A C28A H28A 120.0
C27A C28A H28A 120.0
C28A C29A C30A 120.0
C28A C29A H29A 120.0
C30A C29A H29A 120.0
C29A C30A C25A 120.0
C29A C30A C34A 121.2(7)
C25A C30A C34A 118.7(7)
C32A C31A C26A 110.3(10)
C32A C31A C33A 108.3(10)
C26A C31A C33A 114.8(10)
C32A C31A H31A 107.7
C26A C31A H31A 107.7
C33A C31A H31A 107.7
C31A C32A H32D 109.5
C31A C32A H32E 109.5
H32D C32A H32E 109.5
C31A C32A H32F 109.5
H32D C32A H32F 109.5
H32E C32A H32F 109.5
C31A C33A H33D 109.5
C31A C33A H33E 109.5
H33D C33A H33E 109.5
C31A C33A H33F 109.5
H33D C33A H33F 109.5
H33E C33A H33F 109.5
C35A C34A C36A 113.1(11)
C35A C34A C30A 107.8(11)
C36A C34A C30A 109.9(10)
C35A C34A H34A 108.6
C36A C34A H34A 108.6
C30A C34A H34A 108.6
C34A C35A H35D 109.5
C34A C35A H35E 109.5
H35D C35A H35E 109.5
C34A C35A H35F 109.5
H35D C35A H35F 109.5
H35E C35A H35F 109.5
C34A C36A H36D 109.5
C34A C36A H36E 109.5
H36D C36A H36E 109.5
C34A C36A H36F 109.5
H36D C36A H36F 109.5
H36E C36A H36F 109.5
O16 C37 C42 119.6(7)
O16 C37 C38 118.4(6)
C42 C37 C38 122.0(7)
C39 C38 C37 119.2(7)
C39 C38 C43 120.7(7)
C37 C38 C43 120.2(6)
C40 C39 C38 119.5(8)
C40 C39 H39 120.2
C38 C39 H39 120.2
C39 C40 C41 121.7(9)
C39 C40 H40 119.1
C41 C40 H40 119.1
C42 C41 C40 119.2(9)
C42 C41 H41 120.4
C40 C41 H41 120.4
C37 C42 C41 118.3(8)
C37 C42 C46 120.8(7)
C41 C42 C46 120.8(8)
C45 C43 C44 108.2(6)
C45 C43 C38 108.6(7)
C44 C43 C38 113.9(7)
C45 C43 H43 108.7
C44 C43 H43 108.7
C38 C43 H43 108.7
C43 C44 H44A 109.5
C43 C44 H44B 109.5
H44A C44 H44B 109.5
C43 C44 H44C 109.5
H44A C44 H44C 109.5
H44B C44 H44C 109.5
C43 C45 H45A 109.5
C43 C45 H45B 109.5
H45A C45 H45B 109.5
C43 C45 H45C 109.5
H45A C45 H45C 109.5
H45B C45 H45C 109.5
C47 C46 C42 113.8(8)
C47 C46 C48 106.3(8)
C42 C46 C48 111.3(9)
C47 C46 H46 108.5
C42 C46 H46 108.5
C48 C46 H46 108.5
C46 C47 H47A 109.5
C46 C47 H47B 109.5
H47A C47 H47B 109.5
C46 C47 H47C 109.5
H47A C47 H47C 109.5
H47B C47 H47C 109.5
C46 C48 H48A 109.5
C46 C48 H48B 109.5
H48A C48 H48B 109.5
C46 C48 H48C 109.5
H48A C48 H48C 109.5
H48B C48 H48C 109.5
N1 C49 C50 122.5(6)
N1 C49 H49 118.8
C50 C49 H49 118.8
C57 C50 C49 122.7(6)
C57 C50 H50 118.7
C49 C50 H50 118.7
C58 C51 C52 121.3(6)
C58 C51 H51 119.3
C52 C51 H51 119.3
N2 C52 C51 119.5(6)
N2 C52 H52 120.2
C51 C52 H52 120.2
N2 C53 C54 118.4(6)
N2 C53 H53 120.8
C54 C53 H53 120.8
C58 C54 C53 121.5(6)
C58 C54 H54 119.3
C53 C54 H54 119.3
C56 C55 C57 119.1(5)
C56 C55 H55 120.5
C57 C55 H55 120.5
N1 C56 C55 124.0(6)
N1 C56 H56 118.0
C55 C56 H56 118.0
C50 C57 C55 114.8(5)
C50 C57 C58 123.3(6)
C55 C57 C58 121.8(5)
C51 C58 C54 116.6(5)
C51 C58 C57 120.2(6)
C54 C58 C57 123.1(5)
N2 C59 H59A 109.5
N2 C59 H59B 109.5
H59A C59 H59B 109.5
N2 C59 H59C 109.5
H59A C59 H59C 109.5
H59B C59 H59C 109.5
S1 C60 H60A 109.5
S1 C60 H60B 109.5
H60A C60 H60B 109.5
S1 C60 H60C 109.5
H60A C60 H60C 109.5
H60B C60 H60C 109.5
S1 C61 H61A 109.5
S1 C61 H61B 109.5
H61A C61 H61B 109.5
S1 C61 H61C 109.5
H61A C61 H61C 109.5
H61B C61 H61C 109.5
Zn2 F1 Zn4 111.73(11)
Zn2 F1 Zn3 109.96(12)
Zn4 F1 Zn3 109.29(11)
Zn2 F1 Zn1 109.29(11)
Zn4 F1 Zn1 107.37(11)
Zn3 F1 Zn1 109.13(10)

loop_
_geom_bond_atom_site_label_1
_geom_bond_atom_site_label_2
_geom_bond_distance
Zn1 O9 1.914(4)
Zn1 O1 1.918(4)
Zn1 O5 1.924(4)
Zn1 N1 2.154(4)
Zn1 F1 2.446(3)
Zn2 O2 1.933(4)
Zn2 O6 1.940(4)
Zn2 O15 1.946(3)
Zn2 O17 2.169(4)
Zn2 F1 2.225(3)
Zn3 O7 1.913(3)
Zn3 O14 1.931(3)
Zn3 O10 1.944(3)
Zn3 O18 2.085(4)
Zn3 F1 2.338(3)
Zn4 O11 1.911(3)
Zn4 O3 1.930(3)
Zn4 O13 1.944(3)
Zn4 O19 2.088(4)
Zn4 F1 2.318(3)
S1 O17 1.484(4)
S1 C60 1.688(9)
S1 C61 1.774(9)
S2 O19 1.527(12)
S2 C62 1.650(15)
S2 C63 1.722(15)
C62 H62A 0.9800
C62 H62B 0.9800
C62 H62C 0.9800
C63 H63A 0.9800
C63 H63B 0.9800
C63 H63C 0.9800
S2A O19 1.441(5)
S2A C62A 1.711(11)
S2A C63A 1.745(10)
C62A H62D 0.9800
C62A H62E 0.9800
C62A H62F 0.9800
C63A H63D 0.9800
C63A H63E 0.9800
C63A H63F 0.9800
S3 O18 1.391(4)
S3 C64 1.444(11)
S3 C65 1.609(10)
C64 H64A 0.9800
C64 H64B 0.9800
C64 H64C 0.9800
C65 H65A 0.9800
C65 H65B 0.9800
C65 H65C 0.9800
P1 O10 1.498(4)
P1 O11 1.504(4)
P1 O9 1.511(4)
P1 O12 1.607(4)
P2 O2 1.501(4)
P2 O3 1.507(4)
P2 O1 1.525(4)
P2 O4 1.616(4)
P3 O5 1.496(4)
P3 O7 1.504(4)
P3 O6 1.513(4)
P3 O8 1.618(4)
P4 O13 1.498(4)
P4 O14 1.501(4)
P4 O15 1.514(4)
P4 O16 1.618(4)
O4 C1 1.376(6)
O8 C13 1.404(6)
O12 C25A 1.372(6)
O12 C25 1.389(15)
O16 C37 1.364(7)
N1 C49 1.302(7)
N1 C56 1.320(7)
N2 C53 1.313(8)
N2 C52 1.325(8)
N2 C59 1.502(7)
C1 C2 1.381(7)
C1 C6 1.405(6)
C2 C3 1.398(7)
C2 C7 1.544(8)
C3 C4 1.384(8)
C3 H3 0.9500
C4 C5 1.365(8)
C4 H4 0.9500
C5 C6 1.401(7)
C5 H5 0.9500
C6 C10 1.498(8)
C7 C8 1.478(9)
C7 C9 1.526(9)
C7 H7 1.0000
C8 H8A 0.9800
C8 H8B 0.9800
C8 H8C 0.9800
C9 H9A 0.9800
C9 H9B 0.9800
C9 H9C 0.9800
C10 C12 1.502(9)
C10 C11 1.509(8)
C10 H10 1.0000
C11 H11A 0.9800
C11 H11B 0.9800
C11 H11C 0.9800
C12 H12A 0.9800
C12 H12B 0.9800
C12 H12C 0.9800
C13 C18 1.357(8)
C13 C14 1.392(8)
C14 C15 1.397(8)
C14 C19 1.500(8)
C15 C16 1.379(8)
C15 H15 0.9500
C16 C17 1.329(9)
C16 H16 0.9500
C17 C18 1.402(9)
C17 H17 0.9500
C18 C22 1.516(9)
C19 C20 1.523(10)
C19 C21 1.536(9)
C19 H19 1.0000
C20 H20A 0.9800
C20 H20B 0.9800
C20 H20C 0.9800
C21 H21A 0.9800
C21 H21B 0.9800
C21 H21C 0.9800
C22 C24 1.472(10)
C22 C23 1.509(12)
C22 H22 1.0000
C23 H23A 0.9800
C23 H23B 0.9800
C23 H23C 0.9800
C24 H24A 0.9800
C24 H24B 0.9800
C24 H24C 0.9800
C25 C26 1.3900
C25 C30 1.3900
C26 C27 1.3900
C26 C31 1.560(18)
C27 C28 1.3900
C27 H27 0.9500
C28 C29 1.3900
C28 H28 0.9500
C29 C30 1.3900
C29 H29 0.9500
C30 C34 1.523(17)
C31 C32 1.514(18)
C31 C33 1.528(18)
C31 H31 1.0000
C32 H32A 0.9800
C32 H32B 0.9800
C32 H32C 0.9800
C33 H33A 0.9800
C33 H33B 0.9800
C33 H33C 0.9800
C34 C36 1.461(17)
C34 C35 1.514(19)
C34 H34 1.0000
C35 H35A 0.9800
C35 H35B 0.9800
C35 H35C 0.9800
C36 H36A 0.9800
C36 H36B 0.9800
C36 H36C 0.9800
C25A C26A 1.3900
C25A C30A 1.3900
C26A C27A 1.3900
C26A C31A 1.497(13)
C27A C28A 1.3900
C27A H27A 0.9500
C28A C29A 1.3900
C28A H28A 0.9500
C29A C30A 1.3900
C29A H29A 0.9500
C30A C34A 1.561(12)
C31A C32A 1.504(12)
C31A C33A 1.519(12)
C31A H31A 1.0000
C32A H32D 0.9800
C32A H32E 0.9800
C32A H32F 0.9800
C33A H33D 0.9800
C33A H33E 0.9800
C33A H33F 0.9800
C34A C35A 1.473(13)
C34A C36A 1.487(13)
C34A H34A 1.0000
C35A H35D 0.9800
C35A H35E 0.9800
C35A H35F 0.9800
C36A H36D 0.9800
C36A H36E 0.9800
C36A H36F 0.9800
C37 C42 1.393(9)
C37 C38 1.393(9)
C38 C39 1.385(9)
C38 C43 1.547(9)
C39 C40 1.372(11)
C39 H39 0.9500
C40 C41 1.403(12)
C40 H40 0.9500
C41 C42 1.394(10)
C41 H41 0.9500
C42 C46 1.474(11)
C43 C45 1.511(9)
C43 C44 1.530(9)
C43 H43 1.0000
C44 H44A 0.9800
C44 H44B 0.9800
C44 H44C 0.9800
C45 H45A 0.9800
C45 H45B 0.9800
C45 H45C 0.9800
C46 C47 1.465(12)
C46 C48 1.547(11)
C46 H46 1.0000
C47 H47A 0.9800
C47 H47B 0.9800
C47 H47C 0.9800
C48 H48A 0.9800
C48 H48B 0.9800
C48 H48C 0.9800
C49 C50 1.374(8)
C49 H49 0.9500
C50 C57 1.349(7)
C50 H50 0.9500
C51 C58 1.361(8)
C51 C52 1.375(8)
C51 H51 0.9500
C52 H52 0.9500
C53 C54 1.393(8)
C53 H53 0.9500
C54 C58 1.375(7)
C54 H54 0.9500
C55 C56 1.380(7)
C55 C57 1.398(8)
C55 H55 0.9500
C56 H56 0.9500
C57 C58 1.486(7)
C59 H59A 0.9800
C59 H59B 0.9800
C59 H59C 0.9800
C60 H60A 0.9800
C60 H60B 0.9800
C60 H60C 0.9800
C61 H61A 0.9800
C61 H61B 0.9800
C61 H61C 0.9800

loop_
_geom_torsion_atom_site_label_1
_geom_torsion_atom_site_label_2
_geom_torsion_atom_site_label_3
_geom_torsion_atom_site_label_4
_geom_torsion
O2 P2 O1 Zn1 -61.7(3)
O3 P2 O1 Zn1 71.1(3)
O4 P2 O1 Zn1 -178.1(2)
O9 Zn1 O1 P2 -89.4(3)
O5 Zn1 O1 P2 73.6(3)
N1 Zn1 O1 P2 167.2(3)
F1 Zn1 O1 P2 -4.0(3)
O3 P2 O2 Zn2 -56.5(3)
O1 P2 O2 Zn2 74.4(3)
O4 P2 O2 Zn2 -169.9(2)
O6 Zn2 O2 P2 -95.4(3)
O15 Zn2 O2 P2 79.3(3)
O17 Zn2 O2 P2 171.3(3)
F1 Zn2 O2 P2 -6.2(3)
O2 P2 O3 Zn4 61.2(3)
O1 P2 O3 Zn4 -70.5(3)
O4 P2 O3 Zn4 176.9(2)
O11 Zn4 O3 P2 82.8(3)
O13 Zn4 O3 P2 -86.4(3)
O19 Zn4 O3 P2 172.8(3)
F1 Zn4 O3 P2 -0.9(3)
O2 P2 O4 C1 -6.9(4)
O3 P2 O4 C1 -128.7(4)
O1 P2 O4 C1 114.1(4)
O7 P3 O5 Zn1 -71.3(4)
O6 P3 O5 Zn1 59.3(4)
O8 P3 O5 Zn1 174.4(3)
O9 Zn1 O5 P3 89.0(4)
O1 Zn1 O5 P3 -74.2(4)
N1 Zn1 O5 P3 -173.0(4)
F1 Zn1 O5 P3 7.2(3)
O5 P3 O6 Zn2 -65.0(3)
O7 P3 O6 Zn2 66.7(3)
O8 P3 O6 Zn2 179.9(2)
O2 Zn2 O6 P3 89.1(3)
O15 Zn2 O6 P3 -85.7(3)
O17 Zn2 O6 P3 -176.0(3)
F1 Zn2 O6 P3 2.4(3)
O5 P3 O7 Zn3 55.4(3)
O6 P3 O7 Zn3 -76.4(3)
O8 P3 O7 Zn3 169.9(3)
O14 Zn3 O7 P3 91.7(3)
O10 Zn3 O7 P3 -76.1(3)
O18 Zn3 O7 P3 -172.1(3)
F1 Zn3 O7 P3 9.4(3)
O5 P3 O8 C13 8.9(5)
O7 P3 O8 C13 -111.6(4)
O6 P3 O8 C13 130.2(4)
O10 P1 O9 Zn1 63.7(4)
O11 P1 O9 Zn1 -69.1(4)
O12 P1 O9 Zn1 179.7(3)
O1 Zn1 O9 P1 90.4(3)
O5 Zn1 O9 P1 -74.2(3)
N1 Zn1 O9 P1 -166.2(3)
F1 Zn1 O9 P1 4.1(3)
O11 P1 O10 Zn3 59.7(3)
O9 P1 O10 Zn3 -72.3(3)
O12 P1 O10 Zn3 173.6(2)
O7 Zn3 O10 P1 90.7(3)
O14 Zn3 O10 P1 -76.9(3)
O18 Zn3 O10 P1 -172.4(3)
F1 Zn3 O10 P1 5.1(3)
O10 P1 O11 Zn4 -68.0(4)
O9 P1 O11 Zn4 65.3(4)
O12 P1 O11 Zn4 176.3(3)
O3 Zn4 O11 P1 -80.0(4)
O13 Zn4 O11 P1 88.7(3)
O19 Zn4 O11 P1 -172.2(3)
F1 Zn4 O11 P1 3.5(3)
O10 P1 O12 C25A -26.0(6)
O11 P1 O12 C25A 94.7(5)
O9 P1 O12 C25A -147.9(5)
O10 P1 O12 C25 10.3(10)
O11 P1 O12 C25 131.0(10)
O9 P1 O12 C25 -111.6(10)
O14 P4 O13 Zn4 59.8(3)
O15 P4 O13 Zn4 -72.4(3)
O16 P4 O13 Zn4 174.9(2)
O11 Zn4 O13 P4 -77.6(3)
O3 Zn4 O13 P4 91.2(3)
O19 Zn4 O13 P4 -171.4(3)
F1 Zn4 O13 P4 6.9(3)
O13 P4 O14 Zn3 -70.8(4)
O15 P4 O14 Zn3 62.0(4)
O16 P4 O14 Zn3 173.7(3)
O7 Zn3 O14 P4 -79.9(4)
O10 Zn3 O14 P4 87.7(3)
O18 Zn3 O14 P4 -176.9(3)
F1 Zn3 O14 P4 4.1(3)
O13 P4 O15 Zn2 66.1(3)
O14 P4 O15 Zn2 -67.3(3)
O16 P4 O15 Zn2 -179.9(3)
O2 Zn2 O15 P4 -82.0(3)
O6 Zn2 O15 P4 92.4(3)
O17 Zn2 O15 P4 -176.3(3)
F1 Zn2 O15 P4 2.8(3)
O13 P4 O16 C37 -3.5(5)
O14 P4 O16 C37 118.5(5)
O15 P4 O16 C37 -123.3(5)
C60 S1 O17 Zn2 -32.4(6)
C61 S1 O17 Zn2 74.6(5)
O2 Zn2 O17 S1 63.1(4)
O6 Zn2 O17 S1 -52.7(4)
O15 Zn2 O17 S1 -173.3(4)
F1 Zn2 O17 S1 167(3)
C64 S3 O18 Zn3 -22.5(15)
C65 S3 O18 Zn3 131.3(6)
O7 Zn3 O18 S3 168.3(4)
O14 Zn3 O18 S3 -72.5(5)
O10 Zn3 O18 S3 48.1(5)
F1 Zn3 O18 S3 -48(4)
C62A S2A O19 S2 -9.4(7)
C63A S2A O19 S2 -104.3(8)
C62A S2A O19 Zn4 71.6(7)
C63A S2A O19 Zn4 -23.3(8)
C62 S2 O19 S2A 55(2)
C63 S2 O19 S2A -49.9(14)
C62 S2 O19 Zn4 -83(2)
C63 S2 O19 Zn4 171.8(14)
O11 Zn4 O19 S2A -163.3(6)
O3 Zn4 O19 S2A 77.8(5)
O13 Zn4 O19 S2A -40.8(6)
F1 Zn4 O19 S2A 155.1(11)
O11 Zn4 O19 S2 -102.2(5)
O3 Zn4 O19 S2 138.9(5)
O13 Zn4 O19 S2 20.3(5)
F1 Zn4 O19 S2 -143.9(13)
O9 Zn1 N1 C49 76.7(5)
O1 Zn1 N1 C49 -164.4(5)
O5 Zn1 N1 C49 -39.3(5)
F1 Zn1 N1 C49 -38.8(10)
O9 Zn1 N1 C56 -105.3(5)
O1 Zn1 N1 C56 13.6(5)
O5 Zn1 N1 C56 138.6(5)
F1 Zn1 N1 C56 139.2(7)
P2 O4 C1 C2 -107.8(5)
P2 O4 C1 C6 76.3(6)
O4 C1 C2 C3 -176.8(6)
C6 C1 C2 C3 -1.1(10)
O4 C1 C2 C7 -0.1(9)
C6 C1 C2 C7 175.7(6)
C1 C2 C3 C4 0.2(12)
C7 C2 C3 C4 -176.5(8)
C2 C3 C4 C5 2.3(13)
C3 C4 C5 C6 -4.0(13)
C4 C5 C6 C1 3.1(11)
C4 C5 C6 C10 178.3(7)
O4 C1 C6 C5 175.3(5)
C2 C1 C6 C5 -0.5(9)
O4 C1 C6 C10 0.2(9)
C2 C1 C6 C10 -175.5(6)
C1 C2 C7 C8 103.3(8)
C3 C2 C7 C8 -80.1(9)
C1 C2 C7 C9 -140.0(7)
C3 C2 C7 C9 36.5(11)
C5 C6 C10 C12 54.7(9)
C1 C6 C10 C12 -130.4(7)
C5 C6 C10 C11 -67.6(8)
C1 C6 C10 C11 107.2(7)
P3 O8 C13 C18 -91.6(6)
P3 O8 C13 C14 90.6(6)
C18 C13 C14 C15 -1.4(10)
O8 C13 C14 C15 176.2(6)
C18 C13 C14 C19 177.1(7)
O8 C13 C14 C19 -5.2(10)
C13 C14 C15 C16 1.4(10)
C19 C14 C15 C16 -177.2(7)
C14 C15 C16 C17 -1.0(12)
C15 C16 C17 C18 0.5(13)
C14 C13 C18 C17 1.0(10)
O8 C13 C18 C17 -176.7(6)
C14 C13 C18 C22 179.2(7)
O8 C13 C18 C22 1.5(10)
C16 C17 C18 C13 -0.5(12)
C16 C17 C18 C22 -178.8(8)
C13 C14 C19 C20 -101.5(8)
C15 C14 C19 C20 77.0(8)
C13 C14 C19 C21 133.1(7)
C15 C14 C19 C21 -48.4(9)
C13 C18 C22 C24 -108.4(8)
C17 C18 C22 C24 69.7(10)
C13 C18 C22 C23 124.4(8)
C17 C18 C22 C23 -57.5(10)
C25A O12 C25 C26 -2.0(16)
P1 O12 C25 C26 -109.8(12)
C25A O12 C25 C30 -165(3)
P1 O12 C25 C30 87.3(14)
C30 C25 C26 C27 0.0
O12 C25 C26 C27 -163(2)
C30 C25 C26 C31 173.1(19)
O12 C25 C26 C31 10(2)
C25 C26 C27 C28 0.0
C31 C26 C27 C28 -172(2)
C26 C27 C28 C29 0.0
C27 C28 C29 C30 0.0
C28 C29 C30 C25 0.0
C28 C29 C30 C34 179(2)
C26 C25 C30 C29 0.0
O12 C25 C30 C29 162(2)
C26 C25 C30 C34 -179(2)
O12 C25 C30 C34 -16(2)
C25 C26 C31 C32 129(2)
C27 C26 C31 C32 -58(3)
C25 C26 C31 C33 -120(2)
C27 C26 C31 C33 53(3)
C29 C30 C34 C36 21(3)
C25 C30 C34 C36 -161(2)
C29 C30 C34 C35 -105(2)
C25 C30 C34 C35 74(3)
C25 O12 C25A C26A -179(3)
P1 O12 C25A C26A -85.3(6)
C25 O12 C25A C30A -2(2)
P1 O12 C25A C30A 91.7(6)
O12 C25A C26A C27A 176.9(8)
C30A C25A C26A C27A 0.0
O12 C25A C26A C31A -5.3(9)
C30A C25A C26A C31A 177.8(9)
C25A C26A C27A C28A 0.0
C31A C26A C27A C28A -177.9(8)
C26A C27A C28A C29A 0.0
C27A C28A C29A C30A 0.0
C28A C29A C30A C25A 0.0
C28A C29A C30A C34A -177.0(8)
O12 C25A C30A C29A -177.0(7)
C26A C25A C30A C29A 0.0
O12 C25A C30A C34A 0.1(8)
C26A C25A C30A C34A 177.1(8)
C27A C26A C31A C32A -76.6(9)
C25A C26A C31A C32A 105.6(9)
C27A C26A C31A C33A 46.1(11)
C25A C26A C31A C33A -131.8(9)
C29A C30A C34A C35A -104.0(10)
C25A C30A C34A C35A 78.9(10)
C29A C30A C34A C36A 19.7(12)
C25A C30A C34A C36A -157.4(8)
P4 O16 C37 C42 -87.7(7)
P4 O16 C37 C38 95.2(6)
O16 C37 C38 C39 176.4(7)
C42 C37 C38 C39 -0.6(11)
O16 C37 C38 C43 -3.2(10)
C42 C37 C38 C43 179.8(7)
C37 C38 C39 C40 1.5(13)
C43 C38 C39 C40 -178.9(9)
C38 C39 C40 C41 -2.8(16)
C39 C40 C41 C42 3.1(16)
O16 C37 C42 C41 -176.0(7)
C38 C37 C42 C41 1.0(12)
O16 C37 C42 C46 2.5(11)
C38 C37 C42 C46 179.5(7)
C40 C41 C42 C37 -2.1(14)
C40 C41 C42 C46 179.4(9)
C39 C38 C43 C45 -108.2(9)
C37 C38 C43 C45 71.4(8)
C39 C38 C43 C44 12.5(11)
C37 C38 C43 C44 -167.9(7)
C37 C42 C46 C47 -97.2(10)
C41 C42 C46 C47 81.2(12)
C37 C42 C46 C48 142.8(8)
C41 C42 C46 C48 -38.7(11)
C56 N1 C49 C50 -2.7(10)
Zn1 N1 C49 C50 175.5(6)
N1 C49 C50 C57 -0.4(11)
C53 N2 C52 C51 -2.4(12)
C59 N2 C52 C51 178.1(7)
C58 C51 C52 N2 1.4(11)
C52 N2 C53 C54 2.0(11)
C59 N2 C53 C54 -178.5(7)
N2 C53 C54 C58 -0.6(10)
C49 N1 C56 C55 4.1(9)
Zn1 N1 C56 C55 -173.8(4)
C57 C55 C56 N1 -2.5(9)
C49 C50 C57 C55 2.0(10)
C49 C50 C57 C58 179.6(6)
C56 C55 C57 C50 -0.7(9)
C56 C55 C57 C58 -178.3(5)
C52 C51 C58 C54 -0.1(9)
C52 C51 C58 C57 -177.9(6)
C53 C54 C58 C51 -0.3(9)
C53 C54 C58 C57 177.5(5)
C50 C57 C58 C51 16.6(9)
C55 C57 C58 C51 -165.9(6)
C50 C57 C58 C54 -161.0(7)
C55 C57 C58 C54 16.5(9)
O2 Zn2 F1 Zn4 63.12(14)
O6 Zn2 F1 Zn4 178.72(14)
O15 Zn2 F1 Zn4 -60.62(15)
O17 Zn2 F1 Zn4 -41(3)
O2 Zn2 F1 Zn3 -175.34(14)
O6 Zn2 F1 Zn3 -59.74(14)
O15 Zn2 F1 Zn3 60.92(15)
O17 Zn2 F1 Zn3 80(3)
O2 Zn2 F1 Zn1 -55.57(14)
O6 Zn2 F1 Zn1 60.03(15)
O15 Zn2 F1 Zn1 -179.31(15)
O17 Zn2 F1 Zn1 -160(3)
O11 Zn4 F1 Zn2 179.95(16)
O3 Zn4 F1 Zn2 -60.71(15)
O13 Zn4 F1 Zn2 57.37(15)
O19 Zn4 F1 Zn2 -138.3(14)
O11 Zn4 F1 Zn3 58.03(15)
O3 Zn4 F1 Zn3 177.37(14)
O13 Zn4 F1 Zn3 -64.56(14)
O19 Zn4 F1 Zn3 99.8(14)
O11 Zn4 F1 Zn1 -60.22(15)
O3 Zn4 F1 Zn1 59.11(14)
O13 Zn4 F1 Zn1 177.19(14)
O19 Zn4 F1 Zn1 -18.5(14)
O7 Zn3 F1 Zn2 55.02(15)
O14 Zn3 F1 Zn2 -64.20(16)
O10 Zn3 F1 Zn2 175.04(15)
O18 Zn3 F1 Zn2 -89(3)
O7 Zn3 F1 Zn4 178.00(15)
O14 Zn3 F1 Zn4 58.79(16)
O10 Zn3 F1 Zn4 -61.97(14)
O18 Zn3 F1 Zn4 34(4)
O7 Zn3 F1 Zn1 -64.85(15)
O14 Zn3 F1 Zn1 175.94(16)
O10 Zn3 F1 Zn1 55.18(14)
O18 Zn3 F1 Zn1 151(3)
O9 Zn1 F1 Zn2 179.64(16)
O1 Zn1 F1 Zn2 62.51(16)
O5 Zn1 F1 Zn2 -63.30(16)
N1 Zn1 F1 Zn2 -63.8(8)
O9 Zn1 F1 Zn4 58.28(15)
O1 Zn1 F1 Zn4 -58.86(15)
O5 Zn1 F1 Zn4 175.33(15)
N1 Zn1 F1 Zn4 174.8(7)
O9 Zn1 F1 Zn3 -60.08(16)
O1 Zn1 F1 Zn3 -177.21(15)
O5 Zn1 F1 Zn3 56.98(15)
N1 Zn1 F1 Zn3 56.4(8)
